data_4025114
loop_
_publ_author_name
'Oxana Ryabtsova'
'Tom Verhelst'
'Mattijs Baeten'
'Christophe M. L. Vande Velde'
'Bert U. W. Maes'

_publ_contact_author 'Christophe M.L. Vande Velde'
_publ_contact_author_email christophe.vandevelde@kdg.be
_publ_section_title
;
Synthesis of Functionalized Pyridazin-3(2H)-ones via Bromine-Magnesium
Exchange on Bromopyridazin-3(2H)-ones
;
_journal_name_full 'Journal of Organic Chemistry'
_journal_page_first 9440
_journal_page_last 9445
_journal_paper_doi 10.1021/jo9020985
_journal_volume 74
_journal_year 2009
_chemical_formula_moiety 'C11 H9 Br N2 O'
_chemical_formula_sum 'C11 H9 Br N2 O'
_chemical_formula_weight 265.11
_chemical_name_systematic
;
 2-benzyl-5-bromopyridazin-3(2H)one
;
_space_group_IT_number 14
_symmetry_cell_setting monoclinic
_symmetry_space_group_name_Hall '-P 2ybc'
_symmetry_space_group_name_H-M 'P 1 21/c 1'
_atom_sites_solution_hydrogens geom
_atom_sites_solution_primary direct
_atom_sites_solution_secondary difmap
_audit_creation_method SHELXL-97
_cell_angle_alpha 90.00
_cell_angle_beta 100.994(2)
_cell_angle_gamma 90.00
_cell_formula_units_Z 4
_cell_length_a 9.8704(16)
_cell_length_b 5.8208(10)
_cell_length_c 17.713(3)
_cell_measurement_reflns_used 5442
_cell_measurement_temperature 100(2)
_cell_measurement_theta_max 31.78
_cell_measurement_theta_min 2.34
_cell_volume 999.0(3)
_computing_cell_refinement 'Bruker SAINT (Bruker, 2008)'
_computing_data_collection 'Bruker SAINT (Bruker, 2008)'
_computing_data_reduction 'Bruker SAINT (Bruker, 2008)'
_computing_molecular_graphics
;
ORTEP-3 for Windows (Farrugia, 1997), Mercury (Bruno, 2002)
;
_computing_publication_material
;
WinGX (Farrugia, 1999), PLATON (Spek, 2008)
;
_computing_structure_refinement 'SHELXL-97 (Sheldrick, 2008)'
_computing_structure_solution 'SHELXS-86 (Sheldrick, 2008)'
_diffrn_ambient_temperature 100(2)
_diffrn_measured_fraction_theta_full 1.000
_diffrn_measured_fraction_theta_max 0.949
_diffrn_measurement_device_type
;
area detector diffractometer Bruker Smart APEX
;
_diffrn_measurement_method \w-scans
_diffrn_radiation_monochromator graphite
_diffrn_radiation_source 'fine-focus sealed tube'
_diffrn_radiation_type MoK\a
_diffrn_radiation_wavelength 0.71073
_diffrn_reflns_av_R_equivalents 0.0232
_diffrn_reflns_av_sigmaI/netI 0.0225
_diffrn_reflns_limit_h_max 14
_diffrn_reflns_limit_h_min -14
_diffrn_reflns_limit_k_max 8
_diffrn_reflns_limit_k_min -8
_diffrn_reflns_limit_l_max 25
_diffrn_reflns_limit_l_min -25
_diffrn_reflns_number 11491
_diffrn_reflns_theta_full 27.50
_diffrn_reflns_theta_max 32.04
_diffrn_reflns_theta_min 2.10
_exptl_absorpt_coefficient_mu 4.086
_exptl_absorpt_correction_T_max 0.7465
_exptl_absorpt_correction_T_min 0.4424
_exptl_absorpt_correction_type multi-scan
_exptl_absorpt_process_details 'Bruker SADABS 2008/1'
_exptl_crystal_colour colourless
_exptl_crystal_density_diffrn 1.763
_exptl_crystal_density_method 'not measured'
_exptl_crystal_description block
_exptl_crystal_F_000 528
_exptl_crystal_size_max 0.45
_exptl_crystal_size_mid 0.25
_exptl_crystal_size_min 0.2
_refine_diff_density_max 0.577
_refine_diff_density_min -0.278
_refine_diff_density_rms 0.070
_refine_ls_extinction_method none
_refine_ls_goodness_of_fit_ref 1.051
_refine_ls_hydrogen_treatment riding
_refine_ls_matrix_type full
_refine_ls_number_parameters 136
_refine_ls_number_reflns 3304
_refine_ls_number_restraints 0
_refine_ls_restrained_S_all 1.051
_refine_ls_R_factor_all 0.0283
_refine_ls_R_factor_gt 0.0217
_refine_ls_shift/su_max 0.000
_refine_ls_shift/su_mean 0.000
_refine_ls_structure_factor_coef Fsqd
_refine_ls_weighting_details 'calc w=1/[\s^2^(Fo^2^)+(0.0294P)^2^+0.4173P] where P=(Fo^2^+2Fc^2^)/3'
_refine_ls_weighting_scheme calc
_refine_ls_wR_factor_gt 0.0583
_refine_ls_wR_factor_ref 0.0607
_reflns_number_gt 2844
_reflns_number_total 3304
_reflns_threshold_expression >2sigma(I)
_cod_data_source_file jo9020985_si_004.cif
_cod_data_source_block 11b
_cod_original_sg_symbol_H-M P21/c
_cod_database_code 4025114

loop_
_symmetry_equiv_pos_as_xyz
'x, y, z'
'-x, y+1/2, -z+1/2'
'-x, -y, -z'
'x, -y-1/2, z-1/2'

loop_
_atom_site_label
_atom_site_type_symbol
_atom_site_fract_x
_atom_site_fract_y
_atom_site_fract_z
_atom_site_U_iso_or_equiv
_atom_site_adp_type
_atom_site_occupancy
_atom_site_symmetry_multiplicity
_atom_site_calc_flag
_atom_site_refinement_flags
_atom_site_disorder_assembly
_atom_site_disorder_group
O3 O 0.37305(11) 1.05007(18) 0.75265(6) 0.0219(2) Uani 1 1 d . . .
Br5 Br 0.755095(13) 1.09489(2) 0.998784(7) 0.01857(5) Uani 1 1 d . . .
N2 N 0.40423(11) 0.74129(19) 0.83413(6) 0.0146(2) Uani 1 1 d . . .
C11 C 0.16595(13) 0.5979(2) 0.82284(7) 0.0145(2) Uani 1 1 d . . .
C12 C 0.14378(14) 0.4056(2) 0.86549(8) 0.0169(2) Uani 1 1 d . . .
H12 H 0.2066 0.2848 0.8713 0.020 Uiso 1 1 calc R . .
N1 N 0.46969(12) 0.62744(19) 0.89659(7) 0.0169(2) Uani 1 1 d . . .
C10 C 0.29119(14) 0.6113(2) 0.78607(8) 0.0168(2) Uani 1 1 d . . .
H10A H 0.3228 0.4570 0.7780 0.020 Uiso 1 1 calc R . .
H10B H 0.2663 0.6850 0.7362 0.020 Uiso 1 1 calc R . .
C4 C 0.54545(14) 1.0732(2) 0.86558(8) 0.0159(2) Uani 1 1 d . . .
H4 H 0.5707 1.2233 0.8568 0.019 Uiso 1 1 calc R . .
C13 C 0.02827(15) 0.3931(2) 0.89943(8) 0.0200(3) Uani 1 1 d . . .
H13 H 0.0140 0.2642 0.9279 0.024 Uiso 1 1 calc R . .
C6 C 0.57042(13) 0.7300(2) 0.94224(8) 0.0169(2) Uani 1 1 d . . .
H6 H 0.6173 0.6524 0.9853 0.020 Uiso 1 1 calc R . .
C3 C 0.43589(13) 0.9618(2) 0.81242(7) 0.0154(2) Uani 1 1 d . . .
C5 C 0.61065(13) 0.9583(2) 0.92791(7) 0.0150(2) Uani 1 1 d . . .
C14 C -0.06594(14) 0.5729(3) 0.89088(8) 0.0214(3) Uani 1 1 d . . .
H14 H -0.1433 0.5646 0.9136 0.026 Uiso 1 1 calc R . .
C15 C -0.04420(14) 0.7648(2) 0.84843(8) 0.0203(3) Uani 1 1 d . . .
H15 H -0.1073 0.8851 0.8426 0.024 Uiso 1 1 calc R . .
C16 C 0.07135(14) 0.7784(2) 0.81444(8) 0.0177(2) Uani 1 1 d . . .
H16 H 0.0856 0.9077 0.7861 0.021 Uiso 1 1 calc R . .

loop_
_atom_site_aniso_label
_atom_site_aniso_U_11
_atom_site_aniso_U_22
_atom_site_aniso_U_33
_atom_site_aniso_U_23
_atom_site_aniso_U_13
_atom_site_aniso_U_12
O3 0.0230(5) 0.0198(5) 0.0205(5) 0.0042(4) -0.0019(4) -0.0008(4)
Br5 0.01544(7) 0.01906(8) 0.01990(8) -0.00218(5) 0.00003(5) -0.00275(5)
N2 0.0139(5) 0.0141(5) 0.0156(5) -0.0003(4) 0.0025(4) -0.0015(4)
C11 0.0139(5) 0.0154(6) 0.0132(5) -0.0022(4) 0.0000(4) -0.0026(4)
C12 0.0164(6) 0.0148(6) 0.0188(6) 0.0011(4) 0.0017(5) 0.0008(4)
N1 0.0173(5) 0.0141(5) 0.0191(5) 0.0014(4) 0.0027(4) 0.0005(4)
C10 0.0165(6) 0.0178(6) 0.0159(6) -0.0029(5) 0.0029(5) -0.0031(5)
C4 0.0160(6) 0.0135(6) 0.0185(6) -0.0011(4) 0.0041(5) -0.0014(4)
C13 0.0192(6) 0.0208(7) 0.0203(6) 0.0040(5) 0.0043(5) -0.0019(5)
C6 0.0156(5) 0.0165(6) 0.0183(6) 0.0020(5) 0.0019(5) 0.0007(5)
C3 0.0151(5) 0.0144(5) 0.0173(6) -0.0002(4) 0.0045(5) 0.0001(4)
C5 0.0129(5) 0.0158(6) 0.0166(6) -0.0026(4) 0.0038(4) -0.0010(4)
C14 0.0154(6) 0.0281(7) 0.0208(6) -0.0002(5) 0.0038(5) -0.0001(5)
C15 0.0167(6) 0.0220(7) 0.0211(6) -0.0004(5) 0.0009(5) 0.0046(5)
C16 0.0180(6) 0.0168(6) 0.0168(6) 0.0010(5) -0.0003(5) -0.0001(5)

loop_
_atom_type_symbol
_atom_type_description
_atom_type_scat_dispersion_real
_atom_type_scat_dispersion_imag
_atom_type_scat_source
C C 0.0033 0.0016 'International Tables Vol C Tables 4.2.6.8 and 6.1.1.4'
H H 0.0000 0.0000 'International Tables Vol C Tables 4.2.6.8 and 6.1.1.4'
Br Br -0.2901 2.4595 'International Tables Vol C Tables 4.2.6.8 and 6.1.1.4'
N N 0.0061 0.0033 'International Tables Vol C Tables 4.2.6.8 and 6.1.1.4'
O O 0.0106 0.0060 'International Tables Vol C Tables 4.2.6.8 and 6.1.1.4'

loop_
_geom_angle_atom_site_label_1
_geom_angle_atom_site_label_2
_geom_angle_atom_site_label_3
_geom_angle
_geom_angle_site_symmetry_1
_geom_angle_site_symmetry_3
_geom_angle_publ_flag
N1 N2 C3 125.70(11) . . ?
N1 N2 C10 114.42(11) . . ?
C3 N2 C10 119.87(11) . . ?
C12 C11 C16 119.52(12) . . ?
C12 C11 C10 120.26(12) . . ?
C16 C11 C10 120.22(12) . . ?
C13 C12 C11 120.28(12) . . ?
C13 C12 H12 119.9 . . ?
C11 C12 H12 119.9 . . ?
C6 N1 N2 118.39(11) . . ?
N2 C10 C11 111.70(10) . . ?
N2 C10 H10A 109.3 . . ?
C11 C10 H10A 109.3 . . ?
N2 C10 H10B 109.3 . . ?
C11 C10 H10B 109.3 . . ?
H10A C10 H10B 107.9 . . ?
C5 C4 C3 119.55(12) . . ?
C5 C4 H4 120.2 . . ?
C3 C4 H4 120.2 . . ?
C12 C13 C14 120.10(13) . . ?
C12 C13 H13 120.0 . . ?
C14 C13 H13 120.0 . . ?
N1 C6 C5 121.59(12) . . ?
N1 C6 H6 119.2 . . ?
C5 C6 H6 119.2 . . ?
O3 C3 N2 121.26(12) . . ?
O3 C3 C4 124.34(12) . . ?
N2 C3 C4 114.40(11) . . ?
C4 C5 C6 120.29(12) . . ?
C4 C5 Br5 121.29(10) . . ?
C6 C5 Br5 118.42(10) . . ?
C15 C14 C13 119.78(13) . . ?
C15 C14 H14 120.1 . . ?
C13 C14 H14 120.1 . . ?
C14 C15 C16 120.38(13) . . ?
C14 C15 H15 119.8 . . ?
C16 C15 H15 119.8 . . ?
C15 C16 C11 119.94(13) . . ?
C15 C16 H16 120.0 . . ?
C11 C16 H16 120.0 . . ?

loop_
_geom_bond_atom_site_label_1
_geom_bond_atom_site_label_2
_geom_bond_distance
_geom_bond_site_symmetry_2
_geom_bond_publ_flag
O3 C3 1.2326(16) . ?
Br5 C5 1.8863(13) . ?
N2 N1 1.3447(16) . ?
N2 C3 1.3923(17) . ?
N2 C10 1.4765(17) . ?
C11 C12 1.3911(18) . ?
C11 C16 1.3945(18) . ?
C11 C10 1.5050(18) . ?
C12 C13 1.3885(19) . ?
C12 H12 0.9300 . ?
N1 C6 1.3009(18) . ?
C10 H10A 0.9700 . ?
C10 H10B 0.9700 . ?
C4 C5 1.3449(19) . ?
C4 C3 1.4450(19) . ?
C4 H4 0.9300 . ?
C13 C14 1.389(2) . ?
C13 H13 0.9300 . ?
C6 C5 1.4233(18) . ?
C6 H6 0.9300 . ?
C14 C15 1.386(2) . ?
C14 H14 0.9300 . ?
C15 C16 1.3898(19) . ?
C15 H15 0.9300 . ?
C16 H16 0.9300 . ?

loop_
_geom_torsion_atom_site_label_1
_geom_torsion_atom_site_label_2
_geom_torsion_atom_site_label_3
_geom_torsion_atom_site_label_4
_geom_torsion
_geom_torsion_site_symmetry_1
_geom_torsion_site_symmetry_2
_geom_torsion_site_symmetry_3
_geom_torsion_site_symmetry_4
_geom_torsion_publ_flag
C16 C11 C12 C13 0.0(2) . . . . ?
C10 C11 C12 C13 180.00(13) . . . . ?
C3 N2 N1 C6 1.11(19) . . . . ?
C10 N2 N1 C6 -179.76(11) . . . . ?
N1 N2 C10 C11 74.30(14) . . . . ?
C3 N2 C10 C11 -106.52(13) . . . . ?
C12 C11 C10 N2 -96.65(14) . . . . ?
C16 C11 C10 N2 83.29(15) . . . . ?
C11 C12 C13 C14 0.1(2) . . . . ?
N2 N1 C6 C5 0.81(19) . . . . ?
N1 N2 C3 O3 177.57(12) . . . . ?
C10 N2 C3 O3 -1.52(18) . . . . ?
N1 N2 C3 C4 -2.84(18) . . . . ?
C10 N2 C3 C4 178.07(11) . . . . ?
C5 C4 C3 O3 -177.69(13) . . . . ?
C5 C4 C3 N2 2.74(18) . . . . ?
C3 C4 C5 C6 -1.16(19) . . . . ?
C3 C4 C5 Br5 179.60(9) . . . . ?
N1 C6 C5 C4 -0.7(2) . . . . ?
N1 C6 C5 Br5 178.53(10) . . . . ?
C12 C13 C14 C15 0.0(2) . . . . ?
C13 C14 C15 C16 -0.1(2) . . . . ?
C14 C15 C16 C11 0.2(2) . . . . ?
C12 C11 C16 C15 -0.16(19) . . . . ?
C10 C11 C16 C15 179.89(12) . . . . ?

loop_
_cod_related_entry_id
_cod_related_entry_database
_cod_related_entry_code
1 ChemSpider 30659102
